data_1564504
loop_
_publ_author_name
'Soliman, Saied M.'
'Elsilk, Sobhy E.'
'El-Faham, Ayman'

_publ_section_title
;
 Synthesis, structure and biological activity of zinc(II) pincer complexes
 with 2,4-bis(3,5-dimethyl-1H-pyrazol-1-yl)-6-methoxy-1,3,5-triazine
;
_journal_name_full 'Inorganica Chimica Acta'
_journal_page_first 119627
_journal_paper_doi 10.1016/j.ica.2020.119627
_journal_volume 508
_journal_year 2020
_chemical_formula_sum 'C10 H16 Cl2 N4 Zn'
_chemical_formula_weight 328.54
_space_group_crystal_system monoclinic
_space_group_IT_number 15
_space_group_name_Hall '-C 2yc'
_space_group_name_H-M_alt 'C 1 2/c 1'
_atom_sites_solution_hydrogens mixed
_audit_creation_method SHELXL-2014/7
_cell_angle_alpha 90
_cell_angle_beta 95.710(15)
_cell_angle_gamma 90
_cell_formula_units_Z 8
_cell_length_a 15.028(9)
_cell_length_b 8.302(5)
_cell_length_c 24.003(15)
_cell_measurement_reflns_used 7025
_cell_measurement_temperature 293(2)
_cell_measurement_theta_max 25.33
_cell_measurement_theta_min 2.73
_cell_volume 2980(3)
_computing_cell_refinement 'Bruker SAINT'
_computing_data_collection 'Bruker APEX2'
_computing_data_reduction 'Bruker SAINT'
_computing_molecular_graphics 'Bruker SHELXTL'
_computing_publication_material 'Bruker SHELXTL'
_computing_structure_refinement 'SHELXL-2014/7 (Sheldrick, 2014)'
_computing_structure_solution 'SHELXS-97 (Sheldrick 2008)'
_diffrn_ambient_temperature 293(2)
_diffrn_measured_fraction_theta_full 0.999
_diffrn_measured_fraction_theta_max 0.997
_diffrn_measurement_device_type 'Bruker APEX-II CCD'
_diffrn_measurement_method '\f and \w scans'
_diffrn_radiation_type MoK\a
_diffrn_radiation_wavelength 0.71073
_diffrn_reflns_av_R_equivalents 0.0297
_diffrn_reflns_av_unetI/netI 0.0266
_diffrn_reflns_Laue_measured_fraction_full 0.999
_diffrn_reflns_Laue_measured_fraction_max 0.997
_diffrn_reflns_limit_h_max 18
_diffrn_reflns_limit_h_min -18
_diffrn_reflns_limit_k_max 9
_diffrn_reflns_limit_k_min -10
_diffrn_reflns_limit_l_max 28
_diffrn_reflns_limit_l_min -28
_diffrn_reflns_number 11363
_diffrn_reflns_point_group_measured_fraction_full 0.999
_diffrn_reflns_point_group_measured_fraction_max 0.997
_diffrn_reflns_theta_full 25.242
_diffrn_reflns_theta_max 25.363
_diffrn_reflns_theta_min 2.724
_exptl_absorpt_coefficient_mu 1.992
_exptl_absorpt_correction_T_max 0.7452
_exptl_absorpt_correction_T_min 0.4225
_exptl_absorpt_correction_type multi-scan
_exptl_absorpt_process_details 'SADABS (Sheldrick, 2012)'
_exptl_crystal_colour colorless
_exptl_crystal_density_diffrn 1.465
_exptl_crystal_description plate
_exptl_crystal_F_000 1344
_exptl_crystal_size_max 0.49
_exptl_crystal_size_mid 0.37
_exptl_crystal_size_min 0.29
_refine_diff_density_max 0.299
_refine_diff_density_min -0.290
_refine_diff_density_rms 0.046
_refine_ls_extinction_coef 0.00121(15)
_refine_ls_extinction_expression Fc^*^=kFc[1+0.001xFc^2^\l^3^/sin(2\q)]^-1/4^
_refine_ls_extinction_method 'SHELXL-2014/7 (Sheldrick 2014'
_refine_ls_goodness_of_fit_ref 1.043
_refine_ls_hydrogen_treatment mixed
_refine_ls_matrix_type full
_refine_ls_number_parameters 167
_refine_ls_number_reflns 2729
_refine_ls_number_restraints 0
_refine_ls_restrained_S_all 1.043
_refine_ls_R_factor_all 0.0369
_refine_ls_R_factor_gt 0.0289
_refine_ls_shift/su_max 0.011
_refine_ls_shift/su_mean 0.000
_refine_ls_structure_factor_coef Fsqd
_refine_ls_weighting_details 'w=1/[\s^2^(Fo^2^)+(0.0375P)^2^+2.4930P] where P=(Fo^2^+2Fc^2^)/3'
_refine_ls_weighting_scheme calc
_refine_ls_wR_factor_gt 0.0715
_refine_ls_wR_factor_ref 0.0753
_reflns_Friedel_coverage 0.000
_reflns_Friedel_fraction_full .
_reflns_Friedel_fraction_max .
_reflns_number_gt 2351
_reflns_number_total 2729
_reflns_threshold_expression 'I > 2\s(I)'
_cod_data_source_file ICA-2020-508-119627.cif
_cod_data_source_block ZnCl2L
_cod_depositor_comments
;
The following automatic conversions were performed:

data item '_exptl_absorpt_correction_type' value 'Multi-Scan' was
changed to 'multi-scan' in accordance with the built-in table derived
from the CIF Core dictionary named 'cif_core.dic' version 2.4.5 last
updated on 2014-11-21.

Automatic conversion script
Id: cif_fix_values 8369 2020-08-20 11:38:08Z andrius 
;
_cod_original_sg_symbol_H-M 'C 2/c'
_cod_database_code 1564504
_shelx_shelxl_version_number 2014/7
_shelx_space_group_comment
;
The symmetry employed for this shelxl refinement is uniquely defined
by the following loop, which should always be used as a source of
symmetry information in preference to the above space-group names.
They are only intended as comments.
;

loop_
_space_group_symop_operation_xyz
'x, y, z'
'-x, y, -z+1/2'
'x+1/2, y+1/2, z'
'-x+1/2, y+1/2, -z+1/2'
'-x, -y, -z'
'x, -y, z-1/2'
'-x+1/2, -y+1/2, -z'
'x+1/2, -y+1/2, z-1/2'

loop_
_atom_site_label
_atom_site_type_symbol
_atom_site_fract_x
_atom_site_fract_y
_atom_site_fract_z
_atom_site_U_iso_or_equiv
_atom_site_adp_type
_atom_site_occupancy
_atom_site_site_symmetry_order
_atom_site_calc_flag
_atom_site_refinement_flags_posn
_atom_site_refinement_flags_adp
_atom_site_refinement_flags_occupancy
_atom_site_disorder_assembly
_atom_site_disorder_group
Zn1 Zn 0.61565(2) 0.21982(4) 0.37888(2) 0.04153(12) Uani 1 1 d . . . . .
H1 H 0.627(2) 0.218(4) 0.2518(13) 0.065(9) Uiso 1 1 d . . . . .
N1 N 0.59319(14) 0.4409(3) 0.40957(8) 0.0471(5) Uani 1 1 d . . . . .
C1 C 0.8321(2) 0.3478(5) 0.38318(13) 0.0741(9) Uani 1 1 d . . . . .
H1A H 0.7927 0.4017 0.4062 0.111 Uiso 1 1 calc R U . . .
H1B H 0.8838 0.4136 0.3799 0.111 Uiso 1 1 calc R U . . .
H1C H 0.8503 0.2466 0.4000 0.111 Uiso 1 1 calc R U . . .
Cl1 Cl 0.49880(5) 0.11312(11) 0.32717(3) 0.0684(2) Uani 1 1 d . . . . .
Cl2 Cl 0.67446(6) 0.09010(9) 0.45488(3) 0.0687(2) Uani 1 1 d . . . . .
H2 H 0.644(2) 0.401(4) 0.4844(14) 0.083(12) Uiso 1 1 d . . . . .
N2 N 0.61924(16) 0.4772(3) 0.46420(9) 0.0512(6) Uani 1 1 d . . . . .
C2 C 0.78481(16) 0.3190(3) 0.32663(11) 0.0471(6) Uani 1 1 d . . . . .
C3 C 0.81324(18) 0.3432(4) 0.27408(12) 0.0542(7) Uani 1 1 d . . . . .
H3 H 0.8689 0.3815 0.2664 0.065 Uiso 1 1 calc R U . . .
N4 N 0.67803(15) 0.2521(3) 0.26513(9) 0.0474(5) Uani 1 1 d . . . . .
C4 C 0.74423(19) 0.3004(3) 0.23581(11) 0.0515(6) Uani 1 1 d . . . . .
C9 C 0.56034(18) 0.5770(3) 0.38715(11) 0.0513(6) Uani 1 1 d . . . . .
C6 C 0.6264(3) 0.6997(4) 0.53308(13) 0.0802(10) Uani 1 1 d . . . . .
H6A H 0.6027 0.8069 0.5345 0.120 Uiso 1 1 calc R U . . .
H6B H 0.6903 0.7032 0.5411 0.120 Uiso 1 1 calc R U . . .
H6C H 0.6013 0.6336 0.5603 0.120 Uiso 1 1 calc R U . . .
C7 C 0.60309(19) 0.6304(3) 0.47577(11) 0.0536(7) Uani 1 1 d . . . . .
C5 C 0.7346(3) 0.3016(5) 0.17323(12) 0.0823(11) Uani 1 1 d . . . . .
H5A H 0.6793 0.3527 0.1598 0.124 Uiso 1 1 calc R U . . .
H5B H 0.7349 0.1930 0.1596 0.124 Uiso 1 1 calc R U . . .
H5C H 0.7836 0.3600 0.1601 0.124 Uiso 1 1 calc R U . . .
C10 C 0.5253(3) 0.5844(4) 0.32624(13) 0.0801(10) Uani 1 1 d . . . . .
H10A H 0.5082 0.6931 0.3165 0.120 Uiso 1 1 calc R U . . .
H10B H 0.4742 0.5150 0.3196 0.120 Uiso 1 1 calc R U . . .
H10C H 0.5711 0.5500 0.3037 0.120 Uiso 1 1 calc R U . . .
N3 N 0.70137(13) 0.2615(2) 0.32094(8) 0.0431(5) Uani 1 1 d . . . . .
C8 C 0.5655(2) 0.6975(3) 0.42745(13) 0.0603(8) Uani 1 1 d . . . . .
H8 H 0.5468 0.8037 0.4223 0.072 Uiso 1 1 calc R U . . .

loop_
_atom_site_aniso_label
_atom_site_aniso_U_11
_atom_site_aniso_U_22
_atom_site_aniso_U_33
_atom_site_aniso_U_23
_atom_site_aniso_U_13
_atom_site_aniso_U_12
Zn1 0.04197(18) 0.04703(19) 0.03419(17) 0.00167(12) -0.00321(11) -0.00714(12)
N1 0.0567(13) 0.0524(13) 0.0307(11) 0.0008(9) -0.0030(9) 0.0022(10)
C1 0.0549(17) 0.110(3) 0.0546(18) -0.0005(18) -0.0067(14) -0.0295(18)
Cl1 0.0545(4) 0.0940(6) 0.0532(4) 0.0062(4) -0.0122(3) -0.0322(4)
Cl2 0.0917(5) 0.0551(4) 0.0532(4) 0.0150(3) -0.0233(4) -0.0106(4)
N2 0.0651(14) 0.0550(14) 0.0325(11) 0.0010(10) -0.0001(10) 0.0020(12)
C2 0.0427(13) 0.0508(15) 0.0467(15) -0.0020(11) -0.0009(11) -0.0078(11)
C3 0.0467(14) 0.0627(17) 0.0538(17) 0.0021(14) 0.0086(12) -0.0121(13)
N4 0.0445(12) 0.0562(14) 0.0401(12) -0.0036(10) -0.0028(10) -0.0096(10)
C4 0.0577(16) 0.0541(16) 0.0432(15) 0.0009(12) 0.0082(12) -0.0056(13)
C9 0.0531(15) 0.0548(16) 0.0439(15) 0.0044(12) -0.0056(12) 0.0015(13)
C6 0.101(3) 0.085(2) 0.0527(19) -0.0240(17) -0.0011(18) -0.002(2)
C7 0.0586(16) 0.0556(17) 0.0462(16) -0.0087(13) 0.0029(12) -0.0036(13)
C5 0.087(2) 0.117(3) 0.0426(18) 0.0042(18) 0.0064(16) -0.018(2)
C10 0.107(3) 0.073(2) 0.0545(19) 0.0077(16) -0.0237(18) 0.011(2)
N3 0.0406(11) 0.0514(12) 0.0365(11) -0.0040(9) -0.0009(8) -0.0063(9)
C8 0.0677(18) 0.0492(17) 0.0607(19) -0.0040(14) -0.0101(14) 0.0048(14)

loop_
_atom_type_symbol
_atom_type_description
_atom_type_scat_dispersion_real
_atom_type_scat_dispersion_imag
_atom_type_scat_source
C C 0.0033 0.0016 'International Tables Vol C Tables 4.2.6.8 and 6.1.1.4'
H H 0.0000 0.0000 'International Tables Vol C Tables 4.2.6.8 and 6.1.1.4'
N N 0.0061 0.0033 'International Tables Vol C Tables 4.2.6.8 and 6.1.1.4'
Cl Cl 0.1484 0.1585 'International Tables Vol C Tables 4.2.6.8 and 6.1.1.4'
Zn Zn 0.2839 1.4301 'International Tables Vol C Tables 4.2.6.8 and 6.1.1.4'

loop_
_geom_angle_atom_site_label_1
_geom_angle_atom_site_label_2
_geom_angle_atom_site_label_3
_geom_angle
_geom_angle_site_symmetry_1
_geom_angle_site_symmetry_3
N3 Zn1 N1 103.71(9) . .
N3 Zn1 Cl2 114.81(7) . .
N1 Zn1 Cl2 102.01(7) . .
N3 Zn1 Cl1 101.89(8) . .
N1 Zn1 Cl1 114.40(7) . .
Cl2 Zn1 Cl1 119.38(4) . .
C9 N1 N2 105.2(2) . .
C9 N1 Zn1 134.11(18) . .
N2 N1 Zn1 120.61(16) . .
C2 C1 H1A 109.5 . .
C2 C1 H1B 109.5 . .
H1A C1 H1B 109.5 . .
C2 C1 H1C 109.5 . .
H1A C1 H1C 109.5 . .
H1B C1 H1C 109.5 . .
C7 N2 N1 111.8(2) . .
C7 N2 H2 132(2) . .
N1 N2 H2 116(2) . .
N3 C2 C3 109.3(2) . .
N3 C2 C1 120.6(2) . .
C3 C2 C1 130.1(2) . .
C4 C3 C2 107.0(2) . .
C4 C3 H3 126.5 . .
C2 C3 H3 126.5 . .
C4 N4 N3 111.8(2) . .
C4 N4 H1 126(2) . .
N3 N4 H1 122(2) . .
N4 C4 C3 106.2(2) . .
N4 C4 C5 121.9(3) . .
C3 C4 C5 131.8(3) . .
N1 C9 C8 109.8(2) . .
N1 C9 C10 120.6(3) . .
C8 C9 C10 129.6(3) . .
C7 C6 H6A 109.5 . .
C7 C6 H6B 109.5 . .
H6A C6 H6B 109.5 . .
C7 C6 H6C 109.5 . .
H6A C6 H6C 109.5 . .
H6B C6 H6C 109.5 . .
N2 C7 C8 106.4(2) . .
N2 C7 C6 121.9(3) . .
C8 C7 C6 131.7(3) . .
C4 C5 H5A 109.5 . .
C4 C5 H5B 109.5 . .
H5A C5 H5B 109.5 . .
C4 C5 H5C 109.5 . .
H5A C5 H5C 109.5 . .
H5B C5 H5C 109.5 . .
C9 C10 H10A 109.5 . .
C9 C10 H10B 109.5 . .
H10A C10 H10B 109.5 . .
C9 C10 H10C 109.5 . .
H10A C10 H10C 109.5 . .
H10B C10 H10C 109.5 . .
C2 N3 N4 105.7(2) . .
C2 N3 Zn1 130.40(18) . .
N4 N3 Zn1 123.52(16) . .
C7 C8 C9 106.8(3) . .
C7 C8 H8 126.6 . .
C9 C8 H8 126.6 . .

loop_
_geom_bond_atom_site_label_1
_geom_bond_atom_site_label_2
_geom_bond_distance
_geom_bond_site_symmetry_2
Zn1 N3 2.017(2) .
Zn1 N1 2.018(2) .
Zn1 Cl2 2.2245(12) .
Zn1 Cl1 2.2304(12) .
N1 C9 1.326(3) .
N1 N2 1.364(3) .
C1 C2 1.487(4) .
C1 H1A 0.9600 .
C1 H1B 0.9600 .
C1 H1C 0.9600 .
N2 C7 1.330(4) .
N2 H2 0.86(3) .
C2 N3 1.336(3) .
C2 C3 1.386(4) .
C3 C4 1.362(4) .
C3 H3 0.9300 .
N4 C4 1.336(4) .
N4 N3 1.353(3) .
N4 H1 0.84(3) .
C4 C5 1.495(4) .
C9 C8 1.388(4) .
C9 C10 1.505(4) .
C6 C7 1.500(4) .
C6 H6A 0.9600 .
C6 H6B 0.9600 .
C6 H6C 0.9600 .
C7 C8 1.358(4) .
C5 H5A 0.9600 .
C5 H5B 0.9600 .
C5 H5C 0.9600 .
C10 H10A 0.9600 .
C10 H10B 0.9600 .
C10 H10C 0.9600 .
C8 H8 0.9300 .

loop_
_geom_torsion_atom_site_label_1
_geom_torsion_atom_site_label_2
_geom_torsion_atom_site_label_3
_geom_torsion_atom_site_label_4
_geom_torsion
_geom_torsion_site_symmetry_1
_geom_torsion_site_symmetry_2
_geom_torsion_site_symmetry_3
_geom_torsion_site_symmetry_4
C9 N1 N2 C7 0.2(3) . . . .
Zn1 N1 N2 C7 176.65(19) . . . .
N3 C2 C3 C4 0.6(3) . . . .
C1 C2 C3 C4 -179.1(3) . . . .
N3 N4 C4 C3 -0.1(3) . . . .
N3 N4 C4 C5 -179.8(3) . . . .
C2 C3 C4 N4 -0.3(3) . . . .
C2 C3 C4 C5 179.4(3) . . . .
N2 N1 C9 C8 -0.2(3) . . . .
Zn1 N1 C9 C8 -175.9(2) . . . .
N2 N1 C9 C10 179.4(3) . . . .
Zn1 N1 C9 C10 3.6(4) . . . .
N1 N2 C7 C8 -0.1(3) . . . .
N1 N2 C7 C6 -179.6(3) . . . .
C3 C2 N3 N4 -0.7(3) . . . .
C1 C2 N3 N4 179.1(3) . . . .
C3 C2 N3 Zn1 -173.40(19) . . . .
C1 C2 N3 Zn1 6.3(4) . . . .
C4 N4 N3 C2 0.5(3) . . . .
C4 N4 N3 Zn1 173.85(18) . . . .
N2 C7 C8 C9 0.0(3) . . . .
C6 C7 C8 C9 179.4(3) . . . .
N1 C9 C8 C7 0.1(4) . . . .
C10 C9 C8 C7 -179.4(3) . . . .
